data_1503117
loop_
_publ_author_name
'Li, Meiling'
'Dixon, Darren J.'

_publ_section_title
;
 Stereoselective spirolactam synthesis via palladium catalyzed arylative
 allene carbocyclization cascades.
;
_journal_issue 17
_journal_name_full 'Organic letters'
_journal_page_first 3784
_journal_page_last 3787
_journal_paper_doi 10.1021/ol101425y
_journal_volume 12
_journal_year 2010
_chemical_absolute_configuration unk
_chemical_formula_moiety 'C33 H33 Cl3 N2 O6 S1'
_chemical_formula_sum 'C33 H33 Cl3 N2 O6 S'
_chemical_formula_weight 692.06
_chemical_melting_point ?
_space_group_IT_number 19
_symmetry_cell_setting orthorhombic
_symmetry_space_group_name_Hall 'P 2ac 2ab'
_symmetry_space_group_name_H-M 'P 21 21 21'
_atom_sites_solution_hydrogens geom
_atom_sites_solution_primary direct
_audit_creation_date 10-04-20
_audit_creation_method CRYSTALS_ver_12.87
_cell_angle_alpha 90
_cell_angle_beta 90
_cell_angle_gamma 90
_cell_formula_units_Z 4
_cell_length_a 5.76190(10)
_cell_length_b 19.3032(2)
_cell_length_c 29.1369(5)
_cell_measurement_reflns_used 4047
_cell_measurement_temperature 150
_cell_measurement_theta_max 27
_cell_measurement_theta_min 5
_cell_volume 3240.70(9)
_computing_cell_refinement 'DENZO/SCALEPACK (Otwinowski & Minor, 1997)'
_computing_data_collection 'COLLECT (Nonius, 2001).'
_computing_data_reduction 'DENZO/SCALEPACK (Otwinowski & Minor, 1997)'
_computing_molecular_graphics 'CAMERON (Watkin et al., 1996)'
_computing_publication_material 'CRYSTALS (Betteridge et al., 2003)'
_computing_structure_refinement 'CRYSTALS (Betteridge et al., 2003)'
_computing_structure_solution 'SIR92 (Altomare et al., 1994)'
_diffrn_ambient_temperature 150
_diffrn_measured_fraction_theta_full 0.988
_diffrn_measured_fraction_theta_max 0.987
_diffrn_measurement_device 'Nonius KappaCCD'
_diffrn_measurement_device_type Area
_diffrn_measurement_method \w
_diffrn_radiation_monochromator graphite
_diffrn_radiation_type 'Mo K\a'
_diffrn_radiation_wavelength 0.71073
_diffrn_reflns_av_R_equivalents 0.067
_diffrn_reflns_limit_h_max 7
_diffrn_reflns_limit_h_min -7
_diffrn_reflns_limit_k_max 24
_diffrn_reflns_limit_k_min -24
_diffrn_reflns_limit_l_max 37
_diffrn_reflns_limit_l_min -37
_diffrn_reflns_number 27770
_diffrn_reflns_theta_full 26.940
_diffrn_reflns_theta_max 27.490
_diffrn_reflns_theta_min 5.193
_diffrn_standards_decay_% -
_diffrn_standards_number 0
_exptl_absorpt_coefficient_mu 0.395
_exptl_absorpt_correction_T_max 0.96
_exptl_absorpt_correction_T_min 0.87
_exptl_absorpt_correction_type multi-scan
_exptl_absorpt_process_details 'DENZO/SCALEPACK (Otwinowski & Minor, 1997)'
_exptl_crystal_colour colourless
_exptl_crystal_density_diffrn 1.418
_exptl_crystal_density_meas ?
_exptl_crystal_density_method 'not measured'
_exptl_crystal_description block
_exptl_crystal_F_000 1440
_exptl_crystal_size_max 0.260
_exptl_crystal_size_mid 0.100
_exptl_crystal_size_min 0.100
_refine_diff_density_max 0.88
_refine_diff_density_min -0.60
_refine_ls_extinction_method None
_refine_ls_goodness_of_fit_ref 0.9472
_refine_ls_hydrogen_treatment none
_refine_ls_matrix_type full
_refine_ls_number_parameters 406
_refine_ls_number_reflns 7359
_refine_ls_number_restraints 0
_refine_ls_R_factor_all 0.0880
_refine_ls_R_factor_gt 0.0517
_refine_ls_shift/su_max 0.0002497
_refine_ls_shift/su_mean 0.0000218
_refine_ls_structure_factor_coef Fsqd
_refine_ls_weighting_details
;
 Method, part 1, Chebychev polynomial, (Watkin, 1994, Prince, 1982) 
 [weight] = 1.0/[A~0~*T~0~(x)+A~1~*T~1~(x) ... +A~n-1~]*T~n-1~(x)] 
 where A~i~ are the Chebychev coefficients listed below and x= Fcalc/Fmax 
 Method = Robust Weighting (Prince, 1982) 
 W = [weight] * [1-(deltaF/6*sigmaF)^2^]^2^ 
 A~i~ are: 
 8.72 12.1 6.00 1.70 
;
_refine_ls_weighting_scheme calc
_refine_ls_wR_factor_all 0.1330
_refine_ls_wR_factor_gt 0.1024
_refine_ls_wR_factor_ref 0.1330
_reflns_limit_h_max 7
_reflns_limit_h_min -7
_reflns_limit_k_max 24
_reflns_limit_k_min 0
_reflns_limit_l_max 37
_reflns_limit_l_min 0
_reflns_number_gt 5087
_reflns_number_total 7385
_reflns_threshold_expression I>2.0\s(I)
_oxford_diffrn_Wilson_B_factor 2.72
_oxford_diffrn_Wilson_scale 30.41
_oxford_refine_ls_r_factor_ref 0.0880
_oxford_refine_ls_scale 0.19495(12)
_oxford_reflns_number_all 7359
_oxford_reflns_threshold_expression_ref I>-3.0\s(I)
_oxford_structure_analysis_title 004djd09
_cod_data_source_file ol101425y_si_002.cif
_cod_data_source_block 3i
_cod_depositor_comments
;
The following automatic conversions were performed:

'_chemical_melting_point' value 'not measured' was changed to '?' -
the value is undefined or not given.

'_symmetry_cell_setting' value
'Orthorhombic' changed to 'orthorhombic' according to
/home/saulius/struct/CIF-dictionaries/cif_core.dic dictionary named
'cif_core.dic' version 2.4.2 from 2011-04-26.

Automatic conversion script
Id: cif_fix_values 1715 2011-07-08 13:25:40Z adriana 

The following automatic conversions were performed:

'_exptl_crystal_density_meas' value 'not measured' was changed to '?'
- the value is perceived as not measured.

Automatic conversion script
Id: cif_fix_values 3008 2015-01-20 13:52:24Z robertas 
;
_cod_original_sg_symbol_H-M 'P 21 21 21 '
_cod_original_formula_sum 'C33 H33 Cl3 N2 O6 S1'
_cod_database_code 1503117

loop_
_symmetry_equiv_pos_as_xyz
x,y,z
x+1/2,-y+1/2,-z
-x,y+1/2,-z+1/2
-x+1/2,-y,z+1/2

loop_
_atom_site_label
_atom_site_type_symbol
_atom_site_fract_x
_atom_site_fract_y
_atom_site_fract_z
_atom_site_U_iso_or_equiv
_atom_site_occupancy
_atom_site_adp_type
_atom_site_refinement_flags_posn
S1 S 0.82079(17) 0.51830(5) 0.28676(3) 0.0254 1.0000 Uani .
O2 O 1.0649(5) 0.51380(14) 0.27959(10) 0.0323 1.0000 Uani .
O3 O 0.6687(5) 0.47272(14) 0.26268(10) 0.0347 1.0000 Uani .
N4 N 0.7312(6) 0.59766(15) 0.27260(10) 0.0229 1.0000 Uani .
C5 C 0.8667(6) 0.65587(19) 0.27963(12) 0.0198 1.0000 Uani .
O6 O 1.0361(5) 0.65955(13) 0.30385(9) 0.0249 1.0000 Uani .
C7 C 0.7684(6) 0.71438(17) 0.24920(12) 0.0198 1.0000 Uani .
C8 C 0.7685(7) 0.78631(17) 0.27302(12) 0.0211 1.0000 Uani .
C9 C 0.5968(7) 0.79219(18) 0.31205(13) 0.0222 1.0000 Uani .
C10 C 0.6441(7) 0.75297(19) 0.35538(13) 0.0236 1.0000 Uani .
C11 C 0.8538(7) 0.7621(2) 0.37858(14) 0.0276 1.0000 Uani .
C12 C 0.8941(7) 0.7317(2) 0.42078(14) 0.0283 1.0000 Uani .
C13 C 0.7215(7) 0.69092(19) 0.44100(13) 0.0255 1.0000 Uani .
C14 C 0.5140(8) 0.6801(2) 0.41791(14) 0.0291 1.0000 Uani .
C15 C 0.4752(7) 0.7105(2) 0.37498(13) 0.0266 1.0000 Uani .
C16 C 0.7538(8) 0.6595(2) 0.48680(13) 0.0286 1.0000 Uani .
O17 O 0.6001(6) 0.63701(17) 0.51037(11) 0.0426 1.0000 Uani .
O18 O 0.9790(6) 0.65827(17) 0.49959(10) 0.0369 1.0000 Uani .
C19 C 1.0287(10) 0.6288(2) 0.54421(15) 0.0434 1.0000 Uani .
C20 C 0.4094(7) 0.8324(2) 0.31022(15) 0.0293 1.0000 Uani .
C21 C 0.7320(8) 0.84103(18) 0.23550(13) 0.0250 1.0000 Uani .
C22 C 0.9326(7) 0.84051(19) 0.20158(14) 0.0273 1.0000 Uani .
N23 N 0.9861(6) 0.77038(16) 0.18547(11) 0.0241 1.0000 Uani .
C24 C 0.9236(6) 0.71150(18) 0.20650(13) 0.0225 1.0000 Uani .
O25 O 0.9815(5) 0.65390(14) 0.19164(9) 0.0320 1.0000 Uani .
C26 C 1.1155(7) 0.7667(2) 0.14207(14) 0.0294 1.0000 Uani .
C27 C 0.9567(7) 0.7766(2) 0.10157(13) 0.0267 1.0000 Uani .
C28 C 0.9938(8) 0.8296(2) 0.06985(14) 0.0331 1.0000 Uani .
C29 C 0.8418(9) 0.8392(2) 0.03353(15) 0.0391 1.0000 Uani .
C30 C 0.6540(8) 0.7965(2) 0.02763(15) 0.0384 1.0000 Uani .
C31 C 0.6158(9) 0.7434(3) 0.05899(16) 0.0428 1.0000 Uani .
C32 C 0.7638(8) 0.7337(2) 0.09544(14) 0.0370 1.0000 Uani .
C33 C 0.5261(7) 0.68709(19) 0.23610(14) 0.0261 1.0000 Uani .
C34 C 0.5409(7) 0.60771(19) 0.23944(13) 0.0264 1.0000 Uani .
C35 C 0.7665(7) 0.51042(18) 0.34556(13) 0.0266 1.0000 Uani .
C36 C 0.9332(8) 0.5309(2) 0.37746(15) 0.0330 1.0000 Uani .
C37 C 0.8916(8) 0.5195(2) 0.42373(15) 0.0365 1.0000 Uani .
C38 C 0.6864(9) 0.4886(2) 0.43884(15) 0.0381 1.0000 Uani .
C39 C 0.5224(9) 0.4700(2) 0.40629(17) 0.0428 1.0000 Uani .
C40 C 0.5587(7) 0.4813(2) 0.36017(16) 0.0346 1.0000 Uani .
C41 C 0.6494(11) 0.4734(3) 0.48914(16) 0.0522 1.0000 Uani .
C42 C 0.1004(8) 0.5289(2) 0.13659(18) 0.0421 1.0000 Uani .
Cl43 Cl 0.2496(3) 0.57361(7) 0.09245(5) 0.0636 1.0000 Uani .
Cl44 Cl 0.2486(3) 0.45266(7) 0.15098(5) 0.0600 1.0000 Uani .
Cl45 Cl -0.1849(3) 0.51332(10) 0.12058(6) 0.0787 1.0000 Uani .
H81 H 0.9239 0.7930 0.2858 0.0255 1.0000 Uiso R
H111 H 0.9690 0.7899 0.3655 0.0342 1.0000 Uiso R
H121 H 1.0352 0.7389 0.4361 0.0348 1.0000 Uiso R
H141 H 0.3977 0.6535 0.4317 0.0351 1.0000 Uiso R
H151 H 0.3352 0.7027 0.3592 0.0343 1.0000 Uiso R
H193 H 0.9619 0.6570 0.5681 0.0678 1.0000 Uiso R
H192 H 1.1932 0.6265 0.5488 0.0683 1.0000 Uiso R
H191 H 0.9638 0.5831 0.5457 0.0681 1.0000 Uiso R
H201 H 0.3810 0.8587 0.2835 0.0362 1.0000 Uiso R
H202 H 0.3103 0.8346 0.3360 0.0359 1.0000 Uiso R
H261 H 1.1914 0.7216 0.1402 0.0373 1.0000 Uiso R
H262 H 1.2325 0.8032 0.1417 0.0370 1.0000 Uiso R
H281 H 1.1220 0.8585 0.0736 0.0410 1.0000 Uiso R
H291 H 0.8666 0.8751 0.0128 0.0490 1.0000 Uiso R
H301 H 0.5538 0.8032 0.0028 0.0480 1.0000 Uiso R
H311 H 0.4881 0.7142 0.0555 0.0529 1.0000 Uiso R
H321 H 0.7372 0.6983 0.1165 0.0454 1.0000 Uiso R
H331 H 0.4857 0.7013 0.2050 0.0316 1.0000 Uiso R
H332 H 0.4117 0.7041 0.2579 0.0316 1.0000 Uiso R
H341 H 0.3983 0.5878 0.2510 0.0331 1.0000 Uiso R
H342 H 0.5791 0.5871 0.2097 0.0329 1.0000 Uiso R
H361 H 1.0709 0.5512 0.3671 0.0400 1.0000 Uiso R
H371 H 1.0035 0.5323 0.4453 0.0448 1.0000 Uiso R
H391 H 0.3840 0.4494 0.4159 0.0521 1.0000 Uiso R
H401 H 0.4449 0.4697 0.3389 0.0431 1.0000 Uiso R
H413 H 0.7875 0.4852 0.5062 0.0781 1.0000 Uiso R
H412 H 0.5209 0.4999 0.5007 0.0781 1.0000 Uiso R
H411 H 0.6194 0.4252 0.4931 0.0783 1.0000 Uiso R
H421 H 0.0971 0.5588 0.1637 0.0520 1.0000 Uiso R
H212 H 0.7221 0.8863 0.2497 0.0319 1.0000 Uiso R
H211 H 0.5862 0.8312 0.2189 0.0322 1.0000 Uiso R
H222 H 1.0692 0.8593 0.2169 0.0341 1.0000 Uiso R
H221 H 0.8938 0.8694 0.1751 0.0343 1.0000 Uiso R

loop_
_atom_site_aniso_label
_atom_site_aniso_U_11
_atom_site_aniso_U_22
_atom_site_aniso_U_33
_atom_site_aniso_U_23
_atom_site_aniso_U_13
_atom_site_aniso_U_12
S1 0.0273(5) 0.0148(4) 0.0341(5) 0.0001(4) 0.0025(4) -0.0001(4)
O2 0.0283(14) 0.0236(13) 0.0450(17) 0.0021(13) 0.0089(13) 0.0051(13)
O3 0.0411(17) 0.0202(14) 0.0428(17) -0.0043(12) -0.0006(14) -0.0042(13)
N4 0.0245(17) 0.0164(13) 0.0278(16) -0.0004(12) -0.0010(14) -0.0014(13)
C5 0.0167(18) 0.0218(17) 0.0209(18) 0.0004(14) 0.0008(14) 0.0007(14)
O6 0.0253(14) 0.0233(13) 0.0260(14) -0.0011(11) -0.0042(12) -0.0012(11)
C7 0.0197(18) 0.0171(15) 0.0226(17) -0.0021(13) -0.0010(15) 0.0001(14)
C8 0.0217(18) 0.0172(15) 0.0245(18) 0.0010(13) -0.0013(15) 0.0003(15)
C9 0.0235(19) 0.0200(17) 0.0231(19) -0.0024(14) 0.0017(15) -0.0016(15)
C10 0.025(2) 0.0222(17) 0.0237(19) -0.0024(15) -0.0002(16) 0.0004(15)
C11 0.024(2) 0.029(2) 0.030(2) -0.0006(16) 0.0011(17) -0.0028(16)
C12 0.029(2) 0.030(2) 0.026(2) -0.0043(17) -0.0045(17) -0.0006(17)
C13 0.031(2) 0.0228(17) 0.0228(18) -0.0006(15) 0.0027(17) 0.0029(17)
C14 0.030(2) 0.0249(19) 0.032(2) 0.0026(16) 0.0031(18) -0.0023(17)
C15 0.024(2) 0.027(2) 0.028(2) 0.0024(16) -0.0010(17) -0.0028(17)
C16 0.039(2) 0.0232(18) 0.024(2) 0.0024(15) 0.0028(19) 0.0047(18)
O17 0.046(2) 0.0451(19) 0.0365(19) 0.0119(15) 0.0068(15) 0.0056(15)
O18 0.0442(19) 0.0400(17) 0.0265(14) 0.0057(13) -0.0094(14) -0.0046(15)
C19 0.060(3) 0.040(2) 0.030(2) 0.0087(19) -0.015(2) -0.014(2)
C20 0.030(2) 0.025(2) 0.033(2) 0.0029(17) 0.0043(18) 0.0003(17)
C21 0.035(2) 0.0147(15) 0.0251(18) 0.0014(14) 0.0016(17) 0.0019(16)
C22 0.033(2) 0.0212(17) 0.028(2) 0.0058(16) 0.0008(18) -0.0025(17)
N23 0.0266(17) 0.0218(15) 0.0240(16) 0.0015(13) 0.0026(14) -0.0020(13)
C24 0.0229(18) 0.0176(16) 0.0269(19) -0.0003(15) -0.0005(16) -0.0010(14)
O25 0.0415(17) 0.0230(13) 0.0314(15) -0.0017(12) 0.0079(13) 0.0016(12)
C26 0.030(2) 0.030(2) 0.029(2) 0.0011(18) 0.0030(17) -0.0023(17)
C27 0.028(2) 0.0277(19) 0.0243(19) -0.0026(15) 0.0044(17) 0.0041(17)
C28 0.042(3) 0.026(2) 0.031(2) 0.0015(17) 0.005(2) 0.0002(19)
C29 0.058(3) 0.031(2) 0.028(2) 0.0015(18) 0.002(2) 0.008(2)
C30 0.043(3) 0.043(3) 0.028(2) -0.0015(19) -0.007(2) 0.007(2)
C31 0.040(3) 0.057(3) 0.032(2) 0.001(2) -0.004(2) -0.010(2)
C32 0.040(2) 0.045(2) 0.026(2) 0.0061(19) 0.001(2) -0.014(2)
C33 0.028(2) 0.0211(17) 0.030(2) 0.0025(15) -0.0056(18) 0.0018(16)
C34 0.024(2) 0.0265(19) 0.028(2) -0.0024(16) -0.0046(17) -0.0037(16)
C35 0.030(2) 0.0172(16) 0.0326(19) 0.0052(15) 0.0009(17) 0.0027(17)
C36 0.034(2) 0.025(2) 0.040(2) 0.0023(17) 0.001(2) 0.0013(18)
C37 0.050(3) 0.025(2) 0.035(2) -0.0050(19) -0.006(2) 0.000(2)
C38 0.056(3) 0.0212(19) 0.037(2) 0.0002(18) 0.010(2) 0.007(2)
C39 0.042(3) 0.040(3) 0.046(3) 0.009(2) 0.013(2) 0.000(2)
C40 0.028(2) 0.032(2) 0.044(2) 0.008(2) 0.0009(19) -0.004(2)
C41 0.085(4) 0.035(3) 0.036(3) 0.003(2) 0.015(3) -0.001(3)
C42 0.041(3) 0.035(2) 0.051(3) -0.010(2) 0.002(2) 0.005(2)
Cl43 0.0665(10) 0.0537(8) 0.0705(9) 0.0178(7) 0.0094(8) 0.0037(7)
Cl44 0.0713(9) 0.0407(6) 0.0679(9) 0.0092(6) 0.0175(8) 0.0153(7)
Cl45 0.0482(8) 0.1032(13) 0.0848(11) -0.0161(10) -0.0107(8) -0.0090(9)

loop_
_atom_type_symbol
_atom_type_scat_dispersion_real
_atom_type_scat_dispersion_imag
_atom_type_scat_Cromer_Mann_a1
_atom_type_scat_Cromer_Mann_b1
_atom_type_scat_Cromer_Mann_a2
_atom_type_scat_Cromer_Mann_b2
_atom_type_scat_Cromer_Mann_a3
_atom_type_scat_Cromer_Mann_b3
_atom_type_scat_Cromer_Mann_a4
_atom_type_scat_Cromer_Mann_b4
_atom_type_scat_Cromer_Mann_c
_atom_type_scat_source
C 0.0033 0.0016 2.3100 20.8439 1.0200 10.2075 1.5886 0.5687 0.8650 51.6512 0.2156 'International Tables Vol C 4.2.6.8 and 6.1.1.4'
H 0.0000 0.0000 0.4930 10.5109 0.3229 26.1257 0.1402 3.1424 0.0408 57.7998 0.0030 'International Tables Vol C 4.2.6.8 and 6.1.1.4'
N 0.0061 0.0033 12.2126 0.0057 3.1322 9.8933 2.0125 28.9975 1.1663 0.5826 -11.5290 'International Tables Vol C 4.2.6.8 and 6.1.1.4'
O 0.0106 0.0060 3.0485 13.2771 2.2868 5.7011 1.5463 0.3239 0.8670 32.9089 0.2508 'International Tables Vol C 4.2.6.8 and 6.1.1.4'
S 0.1246 0.1234 6.9053 1.4679 5.2034 22.2151 1.4379 0.2536 1.5863 56.1720 0.8669 'International Tables Vol C 4.2.6.8 and 6.1.1.4'
Cl 0.1484 0.1585 11.4604 0.0104 7.1964 1.1662 6.2556 18.5194 1.6455 47.7784 -9.5574 'International Tables Vol C 4.2.6.8 and 6.1.1.4'

loop_
_geom_angle_atom_site_label_1
_geom_angle_atom_site_label_2
_geom_angle_atom_site_label_3
_geom_angle
_geom_angle_publ_flag
O2 S1 O3 119.79(19) yes
O2 S1 N4 108.99(17) yes
O3 S1 N4 104.76(17) yes
O2 S1 C35 108.36(19) yes
O3 S1 C35 108.56(18) yes
N4 S1 C35 105.48(16) yes
S1 N4 C5 122.3(3) yes
S1 N4 C34 120.9(2) yes
C5 N4 C34 114.2(3) yes
N4 C5 O6 126.2(3) yes
N4 C5 C7 107.6(3) yes
O6 C5 C7 126.1(3) yes
C5 C7 C8 113.4(3) yes
C5 C7 C24 103.0(3) yes
C8 C7 C24 113.3(3) yes
C5 C7 C33 103.0(3) yes
C8 C7 C33 114.7(3) yes
C24 C7 C33 108.4(3) yes
C7 C8 C9 113.8(3) yes
C7 C8 C21 107.3(3) yes
C9 C8 C21 113.2(3) yes
C7 C8 H81 106.9 no
C9 C8 H81 107.5 no
C21 C8 H81 107.8 no
C8 C9 C10 118.5(3) yes
C8 C9 C20 123.0(4) yes
C10 C9 C20 118.5(4) yes
C9 C10 C11 120.2(3) yes
C9 C10 C15 121.0(3) yes
C11 C10 C15 118.7(4) yes
C10 C11 C12 121.6(4) yes
C10 C11 H111 119.3 no
C12 C11 H111 119.1 no
C11 C12 C13 119.6(4) yes
C11 C12 H121 120.5 no
C13 C12 H121 119.9 no
C12 C13 C14 119.6(4) yes
C12 C13 C16 121.5(4) yes
C14 C13 C16 119.0(4) yes
C13 C14 C15 120.5(4) yes
C13 C14 H141 119.5 no
C15 C14 H141 120.0 no
C14 C15 C10 120.1(4) yes
C14 C15 H151 120.4 no
C10 C15 H151 119.6 no
C13 C16 O17 124.9(4) yes
C13 C16 O18 112.2(3) yes
O17 C16 O18 123.0(4) yes
C16 O18 C19 116.4(4) yes
O18 C19 H193 110.4 no
O18 C19 H192 109.8 no
H193 C19 H192 108.7 no
O18 C19 H191 108.9 no
H193 C19 H191 109.4 no
H192 C19 H191 109.7 no
C9 C20 H201 119.2 no
C9 C20 H202 119.0 no
H201 C20 H202 121.8 no
C8 C21 C22 110.7(3) yes
C8 C21 H212 109.0 no
C22 C21 H212 109.2 no
C8 C21 H211 109.5 no
C22 C21 H211 109.0 no
H212 C21 H211 109.4 no
C21 C22 N23 112.0(3) yes
C21 C22 H222 108.3 no
N23 C22 H222 108.7 no
C21 C22 H221 109.6 no
N23 C22 H221 108.8 no
H222 C22 H221 109.4 no
C22 N23 C24 125.5(3) yes
C22 N23 C26 115.3(3) yes
C24 N23 C26 119.2(3) yes
C7 C24 N23 119.8(3) yes
C7 C24 O25 118.3(3) yes
N23 C24 O25 121.9(3) yes
N23 C26 C27 111.1(3) yes
N23 C26 H261 108.7 no
C27 C26 H261 109.9 no
N23 C26 H262 109.0 no
C27 C26 H262 108.6 no
H261 C26 H262 109.5 no
C26 C27 C28 121.3(4) yes
C26 C27 C32 120.6(4) yes
C28 C27 C32 118.1(4) yes
C27 C28 C29 120.5(4) yes
C27 C28 H281 118.9 no
C29 C28 H281 120.6 no
C28 C29 C30 120.9(4) yes
C28 C29 H291 119.9 no
C30 C29 H291 119.2 no
C29 C30 C31 119.1(4) yes
C29 C30 H301 120.1 no
C31 C30 H301 120.8 no
C30 C31 C32 120.6(5) yes
C30 C31 H311 119.9 no
C32 C31 H311 119.4 no
C27 C32 C31 120.8(4) yes
C27 C32 H321 118.8 no
C31 C32 H321 120.5 no
C7 C33 C34 106.0(3) yes
C7 C33 H331 110.5 no
C34 C33 H331 110.6 no
C7 C33 H332 109.7 no
C34 C33 H332 109.5 no
H331 C33 H332 110.4 no
C33 C34 N4 102.3(3) yes
C33 C34 H341 111.8 no
N4 C34 H341 110.6 no
C33 C34 H342 111.2 no
N4 C34 H342 111.1 no
H341 C34 H342 109.7 no
S1 C35 C36 120.4(3) yes
S1 C35 C40 119.3(3) yes
C36 C35 C40 120.3(4) yes
C35 C36 C37 119.0(4) yes
C35 C36 H361 119.2 no
C37 C36 H361 121.8 no
C36 C37 C38 121.4(4) yes
C36 C37 H371 119.5 no
C38 C37 H371 119.1 no
C37 C38 C39 118.2(4) yes
C37 C38 C41 120.6(5) yes
C39 C38 C41 121.2(5) yes
C38 C39 C40 121.6(4) yes
C38 C39 H391 119.2 no
C40 C39 H391 119.3 no
C35 C40 C39 119.6(4) yes
C35 C40 H401 120.0 no
C39 C40 H401 120.4 no
C38 C41 H413 109.7 no
C38 C41 H412 110.3 no
H413 C41 H412 109.3 no
C38 C41 H411 109.5 no
H413 C41 H411 108.4 no
H412 C41 H411 109.7 no
Cl43 C42 Cl44 110.3(3) yes
Cl43 C42 Cl45 110.4(3) yes
Cl44 C42 Cl45 112.4(3) yes
Cl43 C42 H421 108.0 no
Cl44 C42 H421 108.1 no
Cl45 C42 H421 107.5 no

loop_
_geom_bond_atom_site_label_1
_geom_bond_atom_site_label_2
_geom_bond_distance
_geom_bond_publ_flag
S1 O2 1.425(3) yes
S1 O3 1.426(3) yes
S1 N4 1.668(3) yes
S1 C35 1.748(4) yes
N4 C5 1.384(5) yes
N4 C34 1.474(5) yes
C5 O6 1.207(4) yes
C5 C7 1.544(5) yes
C7 C8 1.552(5) yes
C7 C24 1.533(5) yes
C7 C33 1.540(5) yes
C8 C9 1.512(5) yes
C8 C21 1.535(5) yes
C8 H81 0.979 no
C9 C10 1.497(5) yes
C9 C20 1.330(5) yes
C10 C11 1.396(5) yes
C10 C15 1.394(5) yes
C11 C12 1.381(6) yes
C11 H111 0.935 no
C12 C13 1.399(5) yes
C12 H121 0.938 no
C13 C14 1.388(6) yes
C13 C16 1.478(5) yes
C14 C15 1.400(6) yes
C14 H141 0.935 no
C15 H151 0.940 no
C16 O17 1.201(5) yes
C16 O18 1.350(5) yes
O18 C19 1.448(5) yes
C19 H193 0.964 no
C19 H192 0.959 no
C19 H191 0.958 no
C20 H201 0.946 no
C20 H202 0.944 no
C21 C22 1.521(6) yes
C21 H212 0.968 no
C21 H211 0.988 no
C22 N23 1.466(5) yes
C22 H222 0.975 no
C22 H221 0.977 no
N23 C24 1.341(4) yes
N23 C26 1.470(5) yes
C24 O25 1.239(4) yes
C26 C27 1.505(6) yes
C26 H261 0.976 no
C26 H262 0.975 no
C27 C28 1.395(6) yes
C27 C32 1.397(6) yes
C28 C29 1.387(6) yes
C28 H281 0.933 no
C29 C30 1.371(7) yes
C29 H291 0.930 no
C30 C31 1.391(7) yes
C30 H301 0.934 no
C31 C32 1.375(6) yes
C31 H311 0.933 no
C32 H321 0.932 no
C33 C34 1.538(5) yes
C33 H331 0.974 no
C33 H332 0.972 no
C34 H341 0.967 no
C34 H342 0.979 no
C35 C36 1.394(6) yes
C35 C40 1.390(6) yes
C36 C37 1.387(6) yes
C36 H361 0.935 no
C37 C38 1.396(6) yes
C37 H371 0.933 no
C38 C39 1.386(7) yes
C38 C41 1.510(6) yes
C39 C40 1.377(6) yes
C39 H391 0.934 no
C40 H401 0.930 no
C41 H413 0.965 no
C41 H412 0.961 no
C41 H411 0.954 no
C42 Cl43 1.771(5) yes
C42 Cl44 1.752(5) yes
C42 Cl45 1.735(5) yes
C42 H421 0.979 no

loop_
_geom_hbond_atom_site_label_D
_geom_hbond_atom_site_label_H
_geom_hbond_atom_site_label_A
_geom_hbond_site_symmetry_A
_geom_hbond_angle_DHA
_geom_hbond_distance_DH
_geom_hbond_distance_HA
_geom_hbond_distance_DA
_geom_hbond_publ_flag
C15 H151 O6 1_455 163 0.94 2.50 3.415(6) yes
C20 H201 O3 3_655 155 0.95 2.59 3.472(6) yes
C34 H341 O2 1_455 169 0.97 2.53 3.489(6) yes
C42 H421 O25 1_455 146 0.98 2.12 2.977(6) yes
